data_4025422
loop_
_publ_author_name
'Ben-Hu Zhu'
'Rui Zhou'
'Jun-Cheng Zheng'
'Xian-Ming Deng'
'Xiu-Li Sun'
'Qi Shen'
'Yong Tang'

_publ_section_title
;
 Highly Selective Ylide-Initiated Michael Addition/Cyclization Reaction
 for Synthesis of Cyclohexadiene Epoxide and Vinylcyclopropane Derivatives
;
_journal_name_full 'Journal of Organic Chemistry'
_journal_page_first 3454
_journal_page_last 3457
_journal_paper_doi 10.1021/jo100306z
_journal_volume 75
_journal_year 2010
_chemical_absolute_configuration ad
_chemical_formula_sum 'C20 H17 Br O3'
_chemical_formula_weight 385.25
_chemical_name_systematic
; 
 ? 
;
_space_group_IT_number 5
_symmetry_cell_setting monoclinic
_symmetry_space_group_name_Hall 'C 2y'
_symmetry_space_group_name_H-M 'C 1 2 1'
_atom_sites_solution_hydrogens geom
_atom_sites_solution_primary direct
_atom_sites_solution_secondary difmap
_audit_creation_method SHELXL-97
_cell_angle_alpha 90.00
_cell_angle_beta 113.078(3)
_cell_angle_gamma 90.00
_cell_formula_units_Z 4
_cell_length_a 25.320(5)
_cell_length_b 5.5127(10)
_cell_length_c 13.832(2)
_cell_measurement_reflns_used 1528
_cell_measurement_temperature 293(2)
_cell_measurement_theta_max 43.592
_cell_measurement_theta_min 5.591
_cell_volume 1776.2(5)
_computing_cell_refinement 'Bruker SMART'
_computing_data_collection 'Bruker SMART'
_computing_data_reduction 'Bruker SHELXTL'
_computing_molecular_graphics 'Bruker SHELXTL'
_computing_publication_material 'Bruker SHELXTL'
_computing_structure_refinement 'SHELXL-97 (Sheldrick, 1997)'
_computing_structure_solution 'SHELXS-97 (Sheldrick, 1990)'
_diffrn_ambient_temperature 293(2)
_diffrn_measured_fraction_theta_full 0.991
_diffrn_measured_fraction_theta_max 0.991
_diffrn_measurement_device_type 'CCD area detector'
_diffrn_measurement_method 'phi and omega scans'
_diffrn_radiation_monochromator graphite
_diffrn_radiation_source 'fine-focus sealed tube'
_diffrn_radiation_type MoK\a
_diffrn_radiation_wavelength 0.71073
_diffrn_reflns_av_R_equivalents 0.1033
_diffrn_reflns_av_sigmaI/netI 0.1158
_diffrn_reflns_limit_h_max 32
_diffrn_reflns_limit_h_min -28
_diffrn_reflns_limit_k_max 7
_diffrn_reflns_limit_k_min -6
_diffrn_reflns_limit_l_max 17
_diffrn_reflns_limit_l_min -15
_diffrn_reflns_number 5180
_diffrn_reflns_theta_full 27.00
_diffrn_reflns_theta_max 27.00
_diffrn_reflns_theta_min 1.75
_exptl_absorpt_coefficient_mu 2.328
_exptl_absorpt_correction_T_max 1.00000
_exptl_absorpt_correction_T_min 0.54285
_exptl_absorpt_correction_type empirical
_exptl_absorpt_process_details sadabs
_exptl_crystal_colour colorless
_exptl_crystal_density_diffrn 1.441
_exptl_crystal_density_method 'not measured'
_exptl_crystal_description prismatic
_exptl_crystal_F_000 784
_exptl_crystal_size_max 0.501
_exptl_crystal_size_mid 0.402
_exptl_crystal_size_min 0.157
_refine_diff_density_max 0.734
_refine_diff_density_min -0.442
_refine_diff_density_rms 0.101
_refine_ls_abs_structure_details 'Flack H D (1983), Acta Cryst. A39, 876-881'
_refine_ls_abs_structure_Flack 0.003(15)
_refine_ls_extinction_method none
_refine_ls_goodness_of_fit_ref 0.866
_refine_ls_hydrogen_treatment constr
_refine_ls_matrix_type full
_refine_ls_number_parameters 218
_refine_ls_number_reflns 3595
_refine_ls_number_restraints 1
_refine_ls_restrained_S_all 0.866
_refine_ls_R_factor_all 0.0932
_refine_ls_R_factor_gt 0.0647
_refine_ls_shift/su_max 0.025
_refine_ls_shift/su_mean 0.002
_refine_ls_structure_factor_coef Fsqd
_refine_ls_weighting_details 'calc w=1/[\s^2^(Fo^2^)+(0.0816P)^2^+0.0000P] where P=(Fo^2^+2Fc^2^)/3'
_refine_ls_weighting_scheme calc
_refine_ls_wR_factor_gt 0.1471
_refine_ls_wR_factor_ref 0.1558
_reflns_number_gt 2098
_reflns_number_total 3595
_reflns_threshold_expression >2sigma(I)
_cod_data_source_file jo100306z_si_001.cif
_cod_data_source_block cd28116
_cod_depositor_comments
;
The following automatic conversions were performed:

'_symmetry_cell_setting' value 'Monoclinic' changed to 'monoclinic'
according to the built-in table from CIF Core dictionary named
'cif_core.dic' version 2.4.1 from 2010-06-29.

Automatic conversion script
Id: cif_fix_values 1646 2011-03-28 12:23:43Z adriana 
;
_cod_original_cell_volume 1776.2(6)
_cod_database_code 4025422

loop_
_symmetry_equiv_pos_as_xyz
'x, y, z'
'-x, y, -z'
'x+1/2, y+1/2, z'
'-x+1/2, y+1/2, -z'

loop_
_atom_site_label
_atom_site_type_symbol
_atom_site_fract_x
_atom_site_fract_y
_atom_site_fract_z
_atom_site_U_iso_or_equiv
_atom_site_adp_type
_atom_site_occupancy
_atom_site_symmetry_multiplicity
_atom_site_calc_flag
_atom_site_refinement_flags
_atom_site_disorder_assembly
_atom_site_disorder_group
Br Br 0.09583(3) 0.17042(15) 0.24383(5) 0.0872(3) Uani 1 1 d . . .
O1 O 0.2731(2) 0.8169(8) 0.8852(4) 0.0628(12) Uani 1 1 d . . .
O2 O 0.0832(2) 0.7803(9) 0.5962(4) 0.0803(14) Uani 1 1 d . . .
O3 O 0.0656(2) 0.5479(10) 0.7121(4) 0.0844(16) Uani 1 1 d . . .
C1 C 0.2409(2) 0.6354(12) 0.9147(4) 0.0543(14) Uani 1 1 d . . .
H1 H 0.2511 0.6114 0.9901 0.065 Uiso 1 1 calc R . .
C2 C 0.1797(3) 0.6258(10) 0.8464(5) 0.0534(15) Uani 1 1 d . . .
H2 H 0.1528 0.6222 0.8769 0.064 Uiso 1 1 calc R . .
C3 C 0.1614(2) 0.6223(9) 0.7426(4) 0.0486(14) Uani 1 1 d . . .
C4 C 0.2044(2) 0.6099(10) 0.6894(4) 0.0484(14) Uani 1 1 d . . .
H4 H 0.2155 0.7767 0.6815 0.058 Uiso 1 1 calc R . .
C5 C 0.2585(3) 0.4761(12) 0.7600(5) 0.0558(15) Uani 1 1 d . . .
H5A H 0.2496 0.3047 0.7587 0.067 Uiso 1 1 calc R . .
H5B H 0.2874 0.4945 0.7308 0.067 Uiso 1 1 calc R . .
C6 C 0.2838(3) 0.5590(11) 0.8729(5) 0.0524(15) Uani 1 1 d . . .
C7 C 0.3413(3) 0.4739(11) 0.9431(5) 0.0539(15) Uani 1 1 d . . .
C8 C 0.3650(3) 0.2639(11) 0.9226(5) 0.0596(17) Uani 1 1 d . . .
H8 H 0.3436 0.1714 0.8641 0.071 Uiso 1 1 calc R . .
C9 C 0.4189(3) 0.1885(16) 0.9859(5) 0.0716(16) Uani 1 1 d . . .
H9 H 0.4337 0.0471 0.9696 0.086 Uiso 1 1 calc R . .
C10 C 0.4517(3) 0.3207(16) 1.0740(6) 0.080(2) Uani 1 1 d . . .
H10 H 0.4887 0.2716 1.1167 0.096 Uiso 1 1 calc R . .
C11 C 0.4279(4) 0.5293(18) 1.0972(7) 0.095(3) Uani 1 1 d . . .
H11 H 0.4488 0.6195 1.1568 0.114 Uiso 1 1 calc R . .
C12 C 0.3741(3) 0.6016(13) 1.0327(5) 0.0716(19) Uani 1 1 d . . .
H12 H 0.3590 0.7414 1.0495 0.086 Uiso 1 1 calc R . .
C13 C 0.1002(2) 0.6643(15) 0.6755(5) 0.0610(15) Uani 1 1 d . . .
C14 C 0.0058(3) 0.585(2) 0.6551(7) 0.114(5) Uani 1 1 d . . .
H14A H -0.0046 0.7437 0.6698 0.141 Uiso 1 1 calc R . .
H14B H -0.0153 0.4650 0.6757 0.141 Uiso 1 1 calc R . .
H14C H -0.0031 0.5701 0.5812 0.141 Uiso 1 1 calc R . .
C15 C 0.1797(2) 0.4967(11) 0.5808(4) 0.0474(13) Uani 1 1 d . . .
C16 C 0.1482(3) 0.2859(11) 0.5623(5) 0.0566(15) Uani 1 1 d . . .
H16 H 0.1431 0.2097 0.6180 0.068 Uiso 1 1 calc R . .
C17 C 0.1240(2) 0.1854(14) 0.4640(4) 0.0577(13) Uani 1 1 d . . .
H17 H 0.1027 0.0434 0.4529 0.069 Uiso 1 1 calc R . .
C18 C 0.1319(3) 0.2972(12) 0.3827(5) 0.0571(15) Uani 1 1 d . . .
C19 C 0.1652(3) 0.5044(14) 0.3986(5) 0.0626(17) Uani 1 1 d . . .
H19 H 0.1718 0.5752 0.3433 0.075 Uiso 1 1 calc R . .
C20 C 0.1881(3) 0.6023(11) 0.4968(5) 0.0580(17) Uani 1 1 d . . .
H20 H 0.2098 0.7434 0.5078 0.070 Uiso 1 1 calc R . .

loop_
_atom_site_aniso_label
_atom_site_aniso_U_11
_atom_site_aniso_U_22
_atom_site_aniso_U_33
_atom_site_aniso_U_23
_atom_site_aniso_U_13
_atom_site_aniso_U_12
Br 0.0845(5) 0.1179(7) 0.0553(4) -0.0260(5) 0.0232(3) 0.0128(5)
O1 0.076(3) 0.046(3) 0.066(3) -0.003(2) 0.027(3) -0.012(2)
O2 0.075(3) 0.088(4) 0.080(3) 0.022(3) 0.033(3) 0.001(3)
O3 0.068(3) 0.122(4) 0.069(3) 0.003(3) 0.033(3) -0.029(3)
C1 0.073(4) 0.046(4) 0.050(3) -0.008(3) 0.031(3) -0.008(3)
C2 0.066(3) 0.041(4) 0.068(4) -0.006(3) 0.043(3) -0.009(3)
C3 0.060(3) 0.038(3) 0.057(3) -0.003(3) 0.033(3) -0.009(3)
C4 0.057(3) 0.045(4) 0.048(3) 0.002(2) 0.025(3) -0.007(2)
C5 0.058(4) 0.061(4) 0.055(4) -0.002(3) 0.030(3) -0.013(3)
C6 0.059(4) 0.044(4) 0.056(4) -0.006(3) 0.025(3) -0.011(3)
C7 0.059(4) 0.052(4) 0.054(4) 0.001(3) 0.026(3) -0.012(3)
C8 0.066(4) 0.067(5) 0.052(3) -0.003(3) 0.030(3) -0.016(3)
C9 0.071(4) 0.077(4) 0.075(4) 0.003(5) 0.037(3) -0.003(5)
C10 0.053(4) 0.105(6) 0.071(5) 0.010(5) 0.013(4) -0.005(4)
C11 0.094(6) 0.092(6) 0.083(6) -0.013(5) 0.017(5) -0.025(5)
C12 0.061(4) 0.071(5) 0.070(4) -0.015(4) 0.012(3) -0.013(3)
C13 0.069(4) 0.065(4) 0.062(3) -0.011(4) 0.040(3) -0.015(4)
C14 0.059(5) 0.156(16) 0.088(6) 0.011(8) 0.030(4) -0.042(7)
C15 0.047(3) 0.048(3) 0.050(3) 0.007(3) 0.022(3) -0.002(3)
C16 0.073(4) 0.053(4) 0.050(3) 0.002(3) 0.029(3) -0.010(3)
C17 0.063(3) 0.057(4) 0.055(3) -0.004(4) 0.025(3) 0.002(4)
C18 0.054(4) 0.066(4) 0.049(3) -0.007(3) 0.018(3) 0.009(3)
C19 0.070(4) 0.079(4) 0.049(4) 0.007(3) 0.034(3) 0.005(4)
C20 0.068(4) 0.058(4) 0.057(4) 0.004(3) 0.035(3) -0.004(3)

loop_
_atom_type_symbol
_atom_type_description
_atom_type_scat_dispersion_real
_atom_type_scat_dispersion_imag
_atom_type_scat_source
C C 0.0033 0.0016 'International Tables Vol C Tables 4.2.6.8 and 6.1.1.4'
H H 0.0000 0.0000 'International Tables Vol C Tables 4.2.6.8 and 6.1.1.4'
O O 0.0106 0.0060 'International Tables Vol C Tables 4.2.6.8 and 6.1.1.4'
Br Br -0.2901 2.4595 'International Tables Vol C Tables 4.2.6.8 and 6.1.1.4'

loop_
_geom_angle_atom_site_label_1
_geom_angle_atom_site_label_2
_geom_angle_atom_site_label_3
_geom_angle
_geom_angle_site_symmetry_1
_geom_angle_site_symmetry_3
_geom_angle_publ_flag
C1 O1 C6 60.8(4) . . ?
C13 O3 C14 115.8(6) . . ?
O1 C1 C2 114.4(5) . . ?
O1 C1 C6 60.3(3) . . ?
C2 C1 C6 119.4(5) . . ?
O1 C1 H1 116.8 . . ?
C2 C1 H1 116.8 . . ?
C6 C1 H1 116.8 . . ?
C3 C2 C1 122.1(5) . . ?
C3 C2 H2 119.0 . . ?
C1 C2 H2 119.0 . . ?
C2 C3 C13 120.8(5) . . ?
C2 C3 C4 120.5(5) . . ?
C13 C3 C4 118.1(4) . . ?
C15 C4 C5 110.7(5) . . ?
C15 C4 C3 113.5(4) . . ?
C5 C4 C3 109.9(4) . . ?
C15 C4 H4 107.5 . . ?
C5 C4 H4 107.5 . . ?
C3 C4 H4 107.5 . . ?
C6 C5 C4 115.3(5) . . ?
C6 C5 H5A 108.4 . . ?
C4 C5 H5A 108.4 . . ?
C6 C5 H5B 108.4 . . ?
C4 C5 H5B 108.4 . . ?
H5A C5 H5B 107.5 . . ?
O1 C6 C1 58.8(4) . . ?
O1 C6 C7 114.2(6) . . ?
C1 C6 C7 121.4(6) . . ?
O1 C6 C5 113.0(6) . . ?
C1 C6 C5 114.4(5) . . ?
C7 C6 C5 119.6(5) . . ?
C8 C7 C12 116.9(6) . . ?
C8 C7 C6 121.8(6) . . ?
C12 C7 C6 121.3(6) . . ?
C9 C8 C7 121.9(7) . . ?
C9 C8 H8 119.1 . . ?
C7 C8 H8 119.1 . . ?
C8 C9 C10 120.6(8) . . ?
C8 C9 H9 119.7 . . ?
C10 C9 H9 119.7 . . ?
C9 C10 C11 118.2(7) . . ?
C9 C10 H10 120.9 . . ?
C11 C10 H10 120.9 . . ?
C12 C11 C10 120.2(8) . . ?
C12 C11 H11 119.9 . . ?
C10 C11 H11 119.9 . . ?
C11 C12 C7 122.2(7) . . ?
C11 C12 H12 118.9 . . ?
C7 C12 H12 118.9 . . ?
O2 C13 O3 123.6(6) . . ?
O2 C13 C3 124.8(5) . . ?
O3 C13 C3 111.6(6) . . ?
O3 C14 H14A 109.5 . . ?
O3 C14 H14B 109.5 . . ?
H14A C14 H14B 109.5 . . ?
O3 C14 H14C 109.5 . . ?
H14A C14 H14C 109.5 . . ?
H14B C14 H14C 109.5 . . ?
C16 C15 C20 117.8(6) . . ?
C16 C15 C4 121.0(5) . . ?
C20 C15 C4 121.2(5) . . ?
C17 C16 C15 121.7(6) . . ?
C17 C16 H16 119.1 . . ?
C15 C16 H16 119.1 . . ?
C18 C17 C16 118.9(6) . . ?
C18 C17 H17 120.6 . . ?
C16 C17 H17 120.6 . . ?
C17 C18 C19 121.2(6) . . ?
C17 C18 Br 119.8(5) . . ?
C19 C18 Br 118.9(5) . . ?
C20 C19 C18 118.7(5) . . ?
C20 C19 H19 120.7 . . ?
C18 C19 H19 120.7 . . ?
C19 C20 C15 121.6(6) . . ?
C19 C20 H20 119.2 . . ?
C15 C20 H20 119.2 . . ?

loop_
_geom_bond_atom_site_label_1
_geom_bond_atom_site_label_2
_geom_bond_distance
_geom_bond_site_symmetry_2
_geom_bond_publ_flag
Br C18 1.908(6) . ?
O1 C1 1.447(7) . ?
O1 C6 1.469(7) . ?
O2 C13 1.195(8) . ?
O3 C13 1.334(7) . ?
O3 C14 1.421(10) . ?
C1 C2 1.467(8) . ?
C1 C6 1.476(8) . ?
C1 H1 0.9800 . ?
C2 C3 1.325(8) . ?
C2 H2 0.9300 . ?
C3 C13 1.480(8) . ?
C3 C4 1.537(7) . ?
C4 C15 1.517(8) . ?
C4 C5 1.524(8) . ?
C4 H4 0.9800 . ?
C5 C6 1.508(9) . ?
C5 H5A 0.9700 . ?
C5 H5B 0.9700 . ?
C6 C7 1.475(9) . ?
C7 C8 1.384(8) . ?
C7 C12 1.384(9) . ?
C8 C9 1.365(9) . ?
C8 H8 0.9300 . ?
C9 C10 1.383(10) . ?
C9 H9 0.9300 . ?
C10 C11 1.393(12) . ?
C10 H10 0.9300 . ?
C11 C12 1.362(10) . ?
C11 H11 0.9300 . ?
C12 H12 0.9300 . ?
C14 H14A 0.9600 . ?
C14 H14B 0.9600 . ?
C14 H14C 0.9600 . ?
C15 C16 1.376(8) . ?
C15 C20 1.388(8) . ?
C16 C17 1.371(8) . ?
C16 H16 0.9300 . ?
C17 C18 1.363(8) . ?
C17 H17 0.9300 . ?
C18 C19 1.385(10) . ?
C19 C20 1.362(9) . ?
C19 H19 0.9300 . ?
C20 H20 0.9300 . ?

loop_
_geom_torsion_atom_site_label_1
_geom_torsion_atom_site_label_2
_geom_torsion_atom_site_label_3
_geom_torsion_atom_site_label_4
_geom_torsion
_geom_torsion_site_symmetry_1
_geom_torsion_site_symmetry_2
_geom_torsion_site_symmetry_3
_geom_torsion_site_symmetry_4
_geom_torsion_publ_flag
C6 O1 C1 C2 -111.2(6) . . . . ?
O1 C1 C2 C3 47.8(7) . . . . ?
C6 C1 C2 C3 -20.6(9) . . . . ?
C1 C2 C3 C13 -167.1(6) . . . . ?
C1 C2 C3 C4 4.3(8) . . . . ?
C2 C3 C4 C15 154.0(5) . . . . ?
C13 C3 C4 C15 -34.3(7) . . . . ?
C2 C3 C4 C5 29.4(7) . . . . ?
C13 C3 C4 C5 -158.9(6) . . . . ?
C15 C4 C5 C6 -174.8(5) . . . . ?
C3 C4 C5 C6 -48.6(7) . . . . ?
C1 O1 C6 C7 -113.3(6) . . . . ?
C1 O1 C6 C5 105.5(6) . . . . ?
C2 C1 C6 O1 103.0(6) . . . . ?
O1 C1 C6 C7 101.1(6) . . . . ?
C2 C1 C6 C7 -155.9(6) . . . . ?
O1 C1 C6 C5 -103.1(6) . . . . ?
C2 C1 C6 C5 -0.1(8) . . . . ?
C4 C5 C6 O1 -30.1(7) . . . . ?
C4 C5 C6 C1 34.8(7) . . . . ?
C4 C5 C6 C7 -169.0(5) . . . . ?
O1 C6 C7 C8 -160.6(5) . . . . ?
C1 C6 C7 C8 132.4(6) . . . . ?
C5 C6 C7 C8 -22.2(8) . . . . ?
O1 C6 C7 C12 19.2(8) . . . . ?
C1 C6 C7 C12 -47.8(8) . . . . ?
C5 C6 C7 C12 157.7(6) . . . . ?
C12 C7 C8 C9 -1.8(8) . . . . ?
C6 C7 C8 C9 178.1(6) . . . . ?
C7 C8 C9 C10 0.5(10) . . . . ?
C8 C9 C10 C11 1.1(11) . . . . ?
C9 C10 C11 C12 -1.3(12) . . . . ?
C10 C11 C12 C7 0.0(12) . . . . ?
C8 C7 C12 C11 1.5(10) . . . . ?
C6 C7 C12 C11 -178.3(7) . . . . ?
C14 O3 C13 O2 -4.8(11) . . . . ?
C14 O3 C13 C3 177.7(7) . . . . ?
C2 C3 C13 O2 140.2(7) . . . . ?
C4 C3 C13 O2 -31.4(10) . . . . ?
C2 C3 C13 O3 -42.3(9) . . . . ?
C4 C3 C13 O3 146.0(5) . . . . ?
C5 C4 C15 C16 78.4(7) . . . . ?
C3 C4 C15 C16 -45.8(8) . . . . ?
C5 C4 C15 C20 -101.8(6) . . . . ?
C3 C4 C15 C20 134.0(5) . . . . ?
C20 C15 C16 C17 -1.9(9) . . . . ?
C4 C15 C16 C17 177.9(6) . . . . ?
C15 C16 C17 C18 0.4(9) . . . . ?
C16 C17 C18 C19 2.1(9) . . . . ?
C16 C17 C18 Br -177.0(5) . . . . ?
C17 C18 C19 C20 -2.9(9) . . . . ?
Br C18 C19 C20 176.1(5) . . . . ?
C18 C19 C20 C15 1.3(9) . . . . ?
C16 C15 C20 C19 1.0(9) . . . . ?
C4 C15 C20 C19 -178.8(6) . . . . ?

loop_
_cod_related_entry_id
_cod_related_entry_database
_cod_related_entry_code
1 ChemSpider 30659203
